data_2226108
loop_
_publ_author_name
'Goh, Jia Hao'
'Fun, Hoong-Kun'
Nithinchandra
'Kalluraya, B.'

_publ_section_title
;
 4-Formyl-3-<i>p</i>-tolylsydnone
;
_journal_coeditor_code FJ2294
_journal_issue 6
_journal_name_full 'Acta Crystallographica Section E'
_journal_page_first o1303
_journal_paper_doi 10.1107/S1600536810016417
_journal_volume 66
_journal_year 2010
_chemical_formula_iupac 'C10 H8 N2 O3'
_chemical_formula_moiety 'C10 H8 N2 O3'
_chemical_formula_sum 'C10 H8 N2 O3'
_chemical_formula_weight 204.18
_chemical_name_systematic
;
4-Formyl-3-<i>p</i>-tolylsydnone
;
_space_group_IT_number 14
_symmetry_cell_setting monoclinic
_symmetry_space_group_name_Hall '-P 2ybc'
_symmetry_space_group_name_H-M 'P 1 21/c 1'
_atom_sites_solution_hydrogens geom
_atom_sites_solution_primary direct
_atom_sites_solution_secondary difmap
_audit_creation_method SHELXL-97
_cell_angle_alpha 90.00
_cell_angle_beta 108.2220(10)
_cell_angle_gamma 90.00
_cell_formula_units_Z 4
_cell_length_a 10.5663(4)
_cell_length_b 10.4088(3)
_cell_length_c 8.9630(3)
_cell_measurement_reflns_used 6788
_cell_measurement_temperature 100.00(10)
_cell_measurement_theta_max 38.92
_cell_measurement_theta_min 2.82
_cell_volume 936.34(5)
_computing_cell_refinement 'SAINT (Bruker, 2009)'
_computing_data_collection 'APEX2 (Bruker, 2009)'
_computing_data_reduction 'SAINT (Bruker, 2009)'
_computing_molecular_graphics 'SHELXTL (Sheldrick, 2008)'
_computing_publication_material
;
SHELXTL (Sheldrick, 2008) and PLATON (Spek, 2009)
;
_computing_structure_refinement 'SHELXTL (Sheldrick, 2008)'
_computing_structure_solution 'SHELXTL (Sheldrick, 2008)'
_diffrn_ambient_temperature 100.00(10)
_diffrn_measured_fraction_theta_full 0.994
_diffrn_measured_fraction_theta_max 0.994
_diffrn_measurement_device_type
;
Bruker APEXII DUO CCD area-detector diffractometer
;
_diffrn_measurement_method '\f and \w scans'
_diffrn_radiation_monochromator graphite
_diffrn_radiation_source 'fine-focus sealed tube'
_diffrn_radiation_type MoK\a
_diffrn_radiation_wavelength 0.71073
_diffrn_reflns_av_R_equivalents 0.0221
_diffrn_reflns_av_sigmaI/netI 0.0253
_diffrn_reflns_limit_h_max 18
_diffrn_reflns_limit_h_min -18
_diffrn_reflns_limit_k_max 17
_diffrn_reflns_limit_k_min -17
_diffrn_reflns_limit_l_max 14
_diffrn_reflns_limit_l_min -15
_diffrn_reflns_number 14437
_diffrn_reflns_theta_full 37.50
_diffrn_reflns_theta_max 37.50
_diffrn_reflns_theta_min 2.82
_diffrn_standards_number 0
_exptl_absorpt_coefficient_mu 0.110
_exptl_absorpt_correction_T_max 0.9796
_exptl_absorpt_correction_T_min 0.9262
_exptl_absorpt_correction_type multi-scan
_exptl_absorpt_process_details '(<i>SADABS</i>; Bruker, 2009)'
_exptl_crystal_colour brown
_exptl_crystal_density_diffrn 1.448
_exptl_crystal_density_method 'not measured'
_exptl_crystal_description block
_exptl_crystal_F_000 424
_exptl_crystal_size_max 0.71
_exptl_crystal_size_mid 0.304
_exptl_crystal_size_min 0.189
_refine_diff_density_max 0.645
_refine_diff_density_min -0.313
_refine_ls_extinction_method none
_refine_ls_goodness_of_fit_ref 1.070
_refine_ls_hydrogen_treatment constr
_refine_ls_matrix_type full
_refine_ls_number_parameters 137
_refine_ls_number_reflns 4906
_refine_ls_number_restraints 0
_refine_ls_restrained_S_all 1.070
_refine_ls_R_factor_all 0.0511
_refine_ls_R_factor_gt 0.0419
_refine_ls_shift/su_max 0.001
_refine_ls_shift/su_mean 0.000
_refine_ls_structure_factor_coef Fsqd
_refine_ls_weighting_details 'calc w=1/[\s^2^(Fo^2^)+(0.0747P)^2^+0.1421P] where P=(Fo^2^+2Fc^2^)/3'
_refine_ls_weighting_scheme calc
_refine_ls_wR_factor_gt 0.1212
_refine_ls_wR_factor_ref 0.1316
_reflns_number_gt 4091
_reflns_number_total 4906
_reflns_threshold_expression I>2\s(I)
_cod_data_source_file fj2294.cif
_cod_data_source_block I
_cod_depositor_comments
;
The following automatic conversions were performed:
'_symmetry_cell_setting' value 'Monoclinic' changed to 'monoclinic'
according to '/home/saulius/struct/CIF-dictionaries/cif_core.dic'
dictionary named 'cif_core.dic' version 2.4.1 from 2010-06-29.

Automatic conversion script
Id: cif_fix_enum 1527 2010-12-29 10:47:43Z saulius 
;
_cod_original_sg_symbol_H-M 'P 21/c'
_cod_database_code 2226108
_cod_database_fobs_code 2226108

loop_
_symmetry_equiv_pos_as_xyz
'x, y, z'
'-x, y+1/2, -z+1/2'
'-x, -y, -z'
'x, -y-1/2, z-1/2'

loop_
_atom_site_type_symbol
_atom_site_label
_atom_site_fract_x
_atom_site_fract_y
_atom_site_fract_z
_atom_site_U_iso_or_equiv
_atom_site_adp_type
_atom_site_calc_flag
_atom_site_refinement_flags
_atom_site_occupancy
_atom_site_disorder_assembly
_atom_site_disorder_group
O O1 0.34006(6) 0.22147(5) 0.96639(6) 0.01912(11) Uani d . 1 . .
O O2 0.26550(6) 0.39559(5) 1.06918(7) 0.02245(12) Uani d . 1 . .
O O3 0.53489(6) 0.55203(5) 1.23353(7) 0.02190(12) Uani d . 1 . .
N N1 0.54958(6) 0.24689(5) 1.05402(6) 0.01524(10) Uani d . 1 . .
N N2 0.45929(7) 0.17063(6) 0.96707(7) 0.01825(11) Uani d . 1 . .
C C1 0.76823(8) 0.30000(7) 1.03217(9) 0.02080(13) Uani d . 1 . .
H H1A 0.7346 0.3773 0.9839 0.025 Uiso calc R 1 . .
C C2 0.90126(8) 0.26687(7) 1.05976(10) 0.02297(14) Uani d . 1 . .
H H2A 0.9571 0.3228 1.0289 0.028 Uiso calc R 1 . .
C C3 0.95243(8) 0.15115(7) 1.13297(9) 0.02082(13) Uani d . 1 . .
C C4 0.86671(8) 0.06713(7) 1.17625(9) 0.02117(13) Uani d . 1 . .
H H4A 0.8996 -0.0106 1.2238 0.025 Uiso calc R 1 . .
C C5 0.73342(8) 0.09745(6) 1.14961(8) 0.01803(12) Uani d . 1 . .
H H5A 0.6768 0.0411 1.1783 0.022 Uiso calc R 1 . .
C C6 0.68736(7) 0.21424(6) 1.07890(7) 0.01561(11) Uani d . 1 . .
C C7 0.35989(7) 0.33640(6) 1.05605(8) 0.01719(12) Uani d . 1 . .
C C8 0.50088(7) 0.34990(6) 1.11215(8) 0.01566(11) Uani d . 1 . .
C C9 0.58136(8) 0.44999(6) 1.20780(8) 0.01744(12) Uani d . 1 . .
H H9A 0.6724 0.4362 1.2517 0.021 Uiso calc R 1 . .
C C10 1.09685(9) 0.11710(10) 1.16471(12) 0.03014(17) Uani d . 1 . .
H H10D 1.1460 0.1928 1.1562 0.045 Uiso calc R 1 . .
H H10A 1.1048 0.0545 1.0895 0.045 Uiso calc R 1 . .
H H10B 1.1319 0.0823 1.2687 0.045 Uiso calc R 1 . .

loop_
_atom_site_aniso_label
_atom_site_aniso_U_11
_atom_site_aniso_U_22
_atom_site_aniso_U_33
_atom_site_aniso_U_12
_atom_site_aniso_U_13
_atom_site_aniso_U_23
O1 0.0194(2) 0.0159(2) 0.0216(2) 0.00027(17) 0.00558(19) -0.00320(16)
O2 0.0212(3) 0.0188(2) 0.0285(3) 0.00347(18) 0.0094(2) -0.00196(18)
O3 0.0306(3) 0.0144(2) 0.0250(2) -0.00230(19) 0.0148(2) -0.00363(17)
N1 0.0194(3) 0.01228(19) 0.0155(2) -0.00027(17) 0.00755(19) -0.00047(15)
N2 0.0206(3) 0.0153(2) 0.0194(2) -0.00021(19) 0.0070(2) -0.00313(17)
C1 0.0255(3) 0.0152(2) 0.0263(3) -0.0009(2) 0.0148(3) 0.0028(2)
C2 0.0243(3) 0.0202(3) 0.0294(3) -0.0039(2) 0.0157(3) -0.0007(2)
C3 0.0195(3) 0.0230(3) 0.0216(3) -0.0007(2) 0.0089(2) -0.0034(2)
C4 0.0220(3) 0.0192(3) 0.0237(3) 0.0025(2) 0.0091(3) 0.0025(2)
C5 0.0207(3) 0.0143(2) 0.0211(3) 0.0000(2) 0.0095(2) 0.00184(19)
C6 0.0186(3) 0.0133(2) 0.0172(2) -0.00044(19) 0.0088(2) -0.00029(17)
C7 0.0210(3) 0.0134(2) 0.0179(2) 0.0007(2) 0.0072(2) -0.00046(18)
C8 0.0195(3) 0.0127(2) 0.0166(2) 0.0000(2) 0.0083(2) -0.00152(17)
C9 0.0220(3) 0.0149(2) 0.0178(2) -0.0033(2) 0.0097(2) -0.00218(19)
C10 0.0195(3) 0.0387(4) 0.0328(4) 0.0012(3) 0.0091(3) -0.0044(3)

loop_
_atom_type_symbol
_atom_type_description
_atom_type_scat_dispersion_real
_atom_type_scat_dispersion_imag
_atom_type_scat_source
C C 0.0033 0.0016 'International Tables Vol C Tables 4.2.6.8 and 6.1.1.4'
H H 0.0000 0.0000 'International Tables Vol C Tables 4.2.6.8 and 6.1.1.4'
N N 0.0061 0.0033 'International Tables Vol C Tables 4.2.6.8 and 6.1.1.4'
O O 0.0106 0.0060 'International Tables Vol C Tables 4.2.6.8 and 6.1.1.4'

loop_
_geom_angle_atom_site_label_1
_geom_angle_atom_site_label_2
_geom_angle_atom_site_label_3
_geom_angle_site_symmetry_1
_geom_angle_site_symmetry_3
_geom_angle
_geom_angle_publ_flag
N2 O1 C7 . . 110.58(5) ?
N2 N1 C8 . . 114.64(6) ?
N2 N1 C6 . . 117.76(5) ?
C8 N1 C6 . . 127.60(6) ?
N1 N2 O1 . . 105.66(5) ?
C6 C1 C2 . . 118.02(7) ?
C6 C1 H1A . . 121.0 ?
C2 C1 H1A . . 121.0 ?
C1 C2 C3 . . 121.19(7) ?
C1 C2 H2A . . 119.4 ?
C3 C2 H2A . . 119.4 ?
C2 C3 C4 . . 118.71(7) ?
C2 C3 C10 . . 120.83(7) ?
C4 C3 C10 . . 120.45(7) ?
C5 C4 C3 . . 121.34(7) ?
C5 C4 H4A . . 119.3 ?
C3 C4 H4A . . 119.3 ?
C6 C5 C4 . . 118.01(6) ?
C6 C5 H5A . . 121.0 ?
C4 C5 H5A . . 121.0 ?
C5 C6 C1 . . 122.72(7) ?
C5 C6 N1 . . 118.03(6) ?
C1 C6 N1 . . 119.25(6) ?
O2 C7 O1 . . 120.29(7) ?
O2 C7 C8 . . 136.05(6) ?
O1 C7 C8 . . 103.66(5) ?
N1 C8 C7 . . 105.44(6) ?
N1 C8 C9 . . 124.90(6) ?
C7 C8 C9 . . 129.64(6) ?
O3 C9 C8 . . 122.82(7) ?
O3 C9 H9A . . 118.6 ?
C8 C9 H9A . . 118.6 ?
C3 C10 H10D . . 109.5 ?
C3 C10 H10A . . 109.5 ?
H10D C10 H10A . . 109.5 ?
C3 C10 H10B . . 109.5 ?
H10D C10 H10B . . 109.5 ?
H10A C10 H10B . . 109.5 ?

loop_
_geom_bond_atom_site_label_1
_geom_bond_atom_site_label_2
_geom_bond_site_symmetry_2
_geom_bond_distance
_geom_bond_publ_flag
O1 N2 . 1.3647(8) ?
O1 C7 . 1.4197(8) ?
O2 C7 . 1.2089(9) ?
O3 C9 . 1.2220(9) ?
N1 N2 . 1.2971(8) ?
N1 C8 . 1.3615(8) ?
N1 C6 . 1.4428(9) ?
C1 C6 . 1.3878(9) ?
C1 C2 . 1.3924(11) ?
C1 H1A . 0.9300 ?
C2 C3 . 1.3971(11) ?
C2 H2A . 0.9300 ?
C3 C4 . 1.3983(11) ?
C3 C10 . 1.5046(12) ?
C4 C5 . 1.3893(11) ?
C4 H4A . 0.9300 ?
C5 C6 . 1.3870(9) ?
C5 H5A . 0.9300 ?
C7 C8 . 1.4225(10) ?
C8 C9 . 1.4448(9) ?
C9 H9A . 0.9300 ?
C10 H10D . 0.9600 ?
C10 H10A . 0.9600 ?
C10 H10B . 0.9600 ?

loop_
_geom_hbond_atom_site_label_D
_geom_hbond_atom_site_label_H
_geom_hbond_atom_site_label_A
_geom_hbond_site_symmetry_A
_geom_hbond_distance_DH
_geom_hbond_distance_HA
_geom_hbond_distance_DA
_geom_hbond_angle_DHA
_geom_hbond_publ_flag
C1 H1A O2 3_667 0.9300 2.4100 3.2847(9) 156.00 yes
C5 H5A O3 2_647 0.9300 2.6000 3.3489(11) 138.00 yes

loop_
_geom_torsion_atom_site_label_1
_geom_torsion_atom_site_label_2
_geom_torsion_atom_site_label_3
_geom_torsion_atom_site_label_4
_geom_torsion_site_symmetry_1
_geom_torsion_site_symmetry_2
_geom_torsion_site_symmetry_3
_geom_torsion_site_symmetry_4
_geom_torsion
_geom_torsion_publ_flag
C8 N1 N2 O1 . . . . -1.23(7) ?
C6 N1 N2 O1 . . . . 178.51(5) ?
C7 O1 N2 N1 . . . . 1.09(7) ?
C6 C1 C2 C3 . . . . -0.31(11) ?
C1 C2 C3 C4 . . . . 1.07(12) ?
C1 C2 C3 C10 . . . . -178.99(8) ?
C2 C3 C4 C5 . . . . -0.81(11) ?
C10 C3 C4 C5 . . . . 179.25(7) ?
C3 C4 C5 C6 . . . . -0.19(11) ?
C4 C5 C6 C1 . . . . 1.01(11) ?
C4 C5 C6 N1 . . . . -178.80(6) ?
C2 C1 C6 C5 . . . . -0.76(11) ?
C2 C1 C6 N1 . . . . 179.05(6) ?
N2 N1 C6 C5 . . . . -59.74(8) ?
C8 N1 C6 C5 . . . . 119.96(7) ?
N2 N1 C6 C1 . . . . 120.44(7) ?
C8 N1 C6 C1 . . . . -59.85(9) ?
N2 O1 C7 O2 . . . . 179.97(6) ?
N2 O1 C7 C8 . . . . -0.58(7) ?
N2 N1 C8 C7 . . . . 0.88(7) ?
C6 N1 C8 C7 . . . . -178.84(6) ?
N2 N1 C8 C9 . . . . -178.07(6) ?
C6 N1 C8 C9 . . . . 2.22(10) ?
O2 C7 C8 N1 . . . . 179.18(8) ?
O1 C7 C8 N1 . . . . -0.13(7) ?
O2 C7 C8 C9 . . . . -1.94(13) ?
O1 C7 C8 C9 . . . . 178.74(6) ?
N1 C8 C9 O3 . . . . 166.06(6) ?
C7 C8 C9 O3 . . . . -12.62(11) ?

loop_
_cod_related_entry_id
_cod_related_entry_database
_cod_related_entry_code
1 ChemSpider 9910557
